data_4021685
loop_
_publ_author_name
'Mercedes Amat'
'Carmen Escolano'
'Oscar Lozano'
'Arantxa G\'omez-Esqu\'e'
'Rosa Griera'
'Elies Molins'
'Joan Bosch'

_publ_section_title
;
 Alkylation of Phenylglycinol-Derived Oxazolopiperidone Lactams.
 Enantioselective Synthesis of \b-Substituted Piperidines
;
_journal_name_full 'Journal of Organic Chemistry'
_journal_page_first 3804
_journal_page_last 3815
_journal_paper_doi 10.1021/jo060157v
_journal_volume 71
_journal_year 2006
_chemical_absolute_configuration syn
_chemical_compound_source 'synthesis as described'
_chemical_formula_moiety 'C28 H29 N1 O2'
_chemical_formula_sum 'C28 H29 N O2'
_chemical_formula_weight 411.52
_chemical_name_systematic
;
 ?
;
_space_group_IT_number 1
_symmetry_cell_setting triclinic
_symmetry_space_group_name_Hall 'P 1'
_symmetry_space_group_name_H-M 'P 1'
_atom_sites_solution_hydrogens geom
_atom_sites_solution_primary direct
_atom_sites_solution_secondary difmap
_audit_conform_dict_location ftp://ftp.iucr.org/pub/cif_core.dic
_audit_conform_dict_name cif_core.dic
_audit_conform_dict_version 2.2
_audit_creation_date 2004-03-17T16:35:06-00:00
_audit_creation_method 'WinGX routine CIF_UPDATE'
_cell_angle_alpha 89.130(10)
_cell_angle_beta 73.905(10)
_cell_angle_gamma 61.905(10)
_cell_formula_units_Z 2
_cell_length_a 9.1830(10)
_cell_length_b 9.6490(10)
_cell_length_c 14.829(3)
_cell_measurement_reflns_used 25
_cell_measurement_temperature 567(2)
_cell_measurement_theta_max 18.51
_cell_measurement_theta_min 11.24
_cell_measurement_wavelength 0.71073
_cell_volume 1103.3(3)
_computing_cell_refinement 'CAD4 Express (Enraf Nonius, 1994)'
_computing_data_collection 'CAD4 Express (Enraf Nonius, 1994)'
_computing_data_reduction 'XCAD4 (Harms & Wocadlo, 1995)'
_computing_molecular_graphics 'Ortep-3 for Windows (Farrugia, 1997)'
_computing_publication_material 'WinGX publication routines (Farrugia, 1999)'
_computing_structure_refinement 'SHELXL-97 (Sheldrick, 1997)'
_computing_structure_solution 'SHELXS-97 (Sheldrick, 1997)'
_diffrn_ambient_temperature 567(2)
_diffrn_detector 'scintillation LiI'
_diffrn_detector_dtime 1.195
_diffrn_measured_fraction_theta_full 1
_diffrn_measured_fraction_theta_max 1
_diffrn_measurement_device '\k-geometry diffractometer'
_diffrn_measurement_device_type 'Enraf Nonius CAD4'
_diffrn_measurement_method 'non-profiled omega scans'
_diffrn_orient_matrix_type
;
  x-axis points to radiation source
  the matrix is specified in reciprocal space
;
_diffrn_orient_matrix_UB_11 -0.013571
_diffrn_orient_matrix_UB_12 -0.090477
_diffrn_orient_matrix_UB_13 -0.020384
_diffrn_orient_matrix_UB_21 0.118733
_diffrn_orient_matrix_UB_22 -0.076346
_diffrn_orient_matrix_UB_23 0.002732
_diffrn_orient_matrix_UB_31 -0.050323
_diffrn_orient_matrix_UB_32 -0.007228
_diffrn_orient_matrix_UB_33 0.06779
_diffrn_radiation_monochromator graphite
_diffrn_radiation_probe x-ray
_diffrn_radiation_type MoK\a
_diffrn_radiation_wavelength 0.71073
_diffrn_reflns_av_unetI/netI 0.0203
_diffrn_reflns_limit_h_max 12
_diffrn_reflns_limit_h_min -11
_diffrn_reflns_limit_k_max 12
_diffrn_reflns_limit_k_min -12
_diffrn_reflns_limit_l_max 19
_diffrn_reflns_limit_l_min 0
_diffrn_reflns_number 5513
_diffrn_reflns_theta_full 27.96
_diffrn_reflns_theta_max 27.96
_diffrn_reflns_theta_min 1.44
_diffrn_source 'Enraf Nonius FR590'
_diffrn_standards_decay_% 0
_diffrn_standards_interval_time 60
_diffrn_standards_number 3
_exptl_absorpt_coefficient_mu 0.077
_exptl_absorpt_correction_type none
_exptl_crystal_colour colourless
_exptl_crystal_density_diffrn 1.239
_exptl_crystal_density_method 'not measured'
_exptl_crystal_description irregular
_exptl_crystal_F_000 440
_exptl_crystal_size_max 0.58
_exptl_crystal_size_mid 0.54
_exptl_crystal_size_min 0.49
_refine_diff_density_max 0.302
_refine_diff_density_min -0.18
_refine_diff_density_rms 0.039
_refine_ls_abs_structure_details 'Flack H D (1983), Acta Cryst. A39, 876-881'
_refine_ls_abs_structure_Flack 0.6(13)
_refine_ls_extinction_coef 0.075(5)
_refine_ls_extinction_expression Fc^*^=kFc[1+0.001xFc^2^\l^3^/sin(2\q)]^-1/4^
_refine_ls_extinction_method SHELXL
_refine_ls_goodness_of_fit_ref 1.1
_refine_ls_hydrogen_treatment mixed
_refine_ls_matrix_type full
_refine_ls_number_parameters 562
_refine_ls_number_reflns 5513
_refine_ls_number_restraints 3
_refine_ls_restrained_S_all 1.1
_refine_ls_R_factor_all 0.0638
_refine_ls_R_factor_gt 0.0448
_refine_ls_shift/su_max 0
_refine_ls_shift/su_mean 0
_refine_ls_structure_factor_coef Fsqd
_refine_ls_weighting_details 'calc w=1/[\s^2^(Fo^2^)+(0.0613P)^2^+0.1663P] where P=(Fo^2^+2Fc^2^)/3'
_refine_ls_weighting_scheme calc
_refine_ls_wR_factor_gt 0.1138
_refine_ls_wR_factor_ref 0.1265
_reflns_number_gt 4587
_reflns_number_total 5513
_reflns_threshold_expression >2sigma(I)
_cod_data_source_file jo060157vsi20060124_033715.cif
_cod_original_sg_symbol_Hall '-P 1'
_cod_original_sg_symbol_H-M 'P -1'
_cod_database_code 4021685

loop_
_symmetry_equiv_pos_as_xyz
'x, y, z'

loop_
_atom_site_label
_atom_site_type_symbol
_atom_site_fract_x
_atom_site_fract_y
_atom_site_fract_z
_atom_site_U_iso_or_equiv
_atom_site_adp_type
_atom_site_occupancy
_atom_site_symmetry_multiplicity
_atom_site_calc_flag
_atom_site_refinement_flags
C2 C -0.3608(4) 0.3658(4) -0.2896(3) 0.0604(7) Uani 1 1 d .
H2A H -0.2933 0.3872 -0.3454 0.072 Uiso 1 1 calc R
H2B H -0.4765 0.4024 -0.294 0.072 Uiso 1 1 calc R
C2' C 0.3757(6) 0.1064(5) 0.0774(3) 0.0788(11) Uani 1 1 d .
H2'1 H 0.3129 0.082 0.0431 0.095 Uiso 1 1 calc R
H2'2 H 0.4912 0.0748 0.0354 0.095 Uiso 1 1 calc R
C3 C -0.2733(4) 0.1886(3) -0.2803(2) 0.0497(6) Uani 1 1 d .
H3 H -0.3634 0.1625 -0.2466 0.06 Uiso 1 1 calc R
C3' C 0.2796(5) 0.2837(4) 0.1153(2) 0.0632(8) Uani 1 1 d .
H3' H 0.3651 0.3149 0.1195 0.076 Uiso 1 1 calc R
C5' C 0.1308(4) 0.4036(3) 0.2823(2) 0.0502(6) Uani 1 1 d .
C5 C -0.1393(4) 0.0663(4) -0.15844(19) 0.0510(6) Uani 1 1 d .
C6 C -0.0681(4) 0.0796(4) -0.0794(2) 0.0548(7) Uani 1 1 d .
H6 H -0.1531 0.0858 -0.0202 0.066 Uiso 1 1 calc R
C6' C 0.0596(4) 0.3842(3) 0.3844(2) 0.0494(6) Uani 1 1 d .
H6' H 0.1371 0.3876 0.4173 0.059 Uiso 1 1 calc R
C7' C 0.0661(4) 0.2244(3) 0.39642(19) 0.0461(6) Uani 1 1 d .
H7'1 H -0.0347 0.2279 0.3853 0.055 Uiso 1 1 calc R
H7'2 H 0.0628 0.2033 0.4609 0.055 Uiso 1 1 calc R
C7 C -0.0571(4) 0.2314(4) -0.0714(2) 0.0543(7) Uani 1 1 d .
H7A H 0.0487 0.2178 -0.1173 0.065 Uiso 1 1 calc R
H7B H -0.0523 0.2516 -0.0087 0.065 Uiso 1 1 calc R
C8 C -0.2122(4) 0.3734(4) -0.0887(2) 0.0530(7) Uani 1 1 d .
H8 H -0.1971 0.4664 -0.0823 0.064 Uiso 1 1 calc R
C8' C 0.2311(3) 0.0905(3) 0.3274(2) 0.0460(6) Uani 1 1 d .
H8' H 0.2288 -0.0089 0.3386 0.055 Uiso 1 1 calc R
C8A' C 0.2163(3) 0.1222(3) 0.22814(18) 0.0458(6) Uani 1 1 d .
C8A C -0.2034(4) 0.3440(3) -0.1918(2) 0.0468(6) Uani 1 1 d .
C31 C -0.1724(4) 0.0819(4) -0.37380(19) 0.0489(6) Uani 1 1 d .
C31' C 0.1789(6) 0.3869(5) 0.0537(2) 0.0714(11) Uani 1 1 d .
C32 C -0.2556(5) 0.0938(6) -0.4411(3) 0.0782(11) Uani 1 1 d .
H32 H -0.3717 0.1691 -0.4289 0.094 Uiso 1 1 calc R
C32' C 0.0121(7) 0.5098(5) 0.0893(3) 0.0805(12) Uani 1 1 d .
H32' H -0.0449 0.5262 0.1538 0.097 Uiso 1 1 calc R
C33' C -0.0736(9) 0.6106(6) 0.0309(4) 0.1081(19) Uani 1 1 d .
H33' H -0.1861 0.6935 0.0567 0.13 Uiso 1 1 calc R
C33 C -0.1647(7) -0.0078(7) -0.5277(3) 0.0950(16) Uani 1 1 d .
H33 H -0.2208 0.0029 -0.5729 0.114 Uiso 1 1 calc R
C34' C 0.0079(13) 0.5872(9) -0.0641(5) 0.123(3) Uani 1 1 d .
H34' H -0.0478 0.6551 -0.1032 0.147 Uiso 1 1 calc R
C34 C 0.0035(6) -0.1210(5) -0.5463(3) 0.0748(10) Uani 1 1 d .
H34 H 0.0609 -0.1904 -0.6026 0.09 Uiso 1 1 calc R
C35 C 0.0878(6) -0.1324(4) -0.4818(2) 0.0697(9) Uani 1 1 d .
H35 H 0.2041 -0.2078 -0.495 0.084 Uiso 1 1 calc R
C35' C 0.1728(12) 0.4625(11) -0.1015(4) 0.128(3) Uani 1 1 d .
H35' H 0.2269 0.4453 -0.1665 0.154 Uiso 1 1 calc R
C36' C 0.2609(8) 0.3610(8) -0.0438(3) 0.0999(17) Uani 1 1 d .
H36' H 0.3726 0.2772 -0.0701 0.12 Uiso 1 1 calc R
C36 C 0.0002(4) -0.0312(4) -0.3959(2) 0.0587(7) Uani 1 1 d .
H36 H 0.0597 -0.0403 -0.3526 0.07 Uiso 1 1 calc R
C61' C -0.1207(5) 0.5271(4) 0.4336(2) 0.0641(8) Uani 1 1 d .
H61A H -0.1534 0.5178 0.5005 0.077 Uiso 1 1 calc R
H61B H -0.1119 0.6233 0.4278 0.077 Uiso 1 1 calc R
C61 C 0.1029(5) -0.0726(4) -0.0839(2) 0.0628(8) Uani 1 1 d .
H61C H 0.1383 -0.0613 -0.0298 0.075 Uiso 1 1 calc R
H61D H 0.0805 -0.1615 -0.0783 0.075 Uiso 1 1 calc R
C62' C -0.2634(4) 0.5437(4) 0.3951(3) 0.0639(8) Uani 1 1 d .
C62 C 0.2502(5) -0.1104(3) -0.1722(2) 0.0569(7) Uani 1 1 d .
C63' C -0.3589(5) 0.4682(5) 0.4281(3) 0.0736(10) Uani 1 1 d .
H63' H -0.3387 0.4082 0.4774 0.088 Uiso 1 1 calc R
C63 C 0.3690(5) -0.0576(4) -0.1787(3) 0.0672(8) Uani 1 1 d .
H63 H 0.3583 0.0012 -0.1258 0.081 Uiso 1 1 calc R
C64' C -0.4856(5) 0.4798(6) 0.3891(4) 0.0893(13) Uani 1 1 d .
H64' H -0.5489 0.428 0.4125 0.107 Uiso 1 1 calc R
C64 C 0.5017(5) -0.0887(5) -0.2599(3) 0.0788(11) Uani 1 1 d .
H64 H 0.5797 -0.0524 -0.2613 0.095 Uiso 1 1 calc R
C65' C -0.5166(6) 0.5675(6) 0.3164(4) 0.0919(14) Uani 1 1 d .
H65' H -0.6002 0.5749 0.2899 0.11 Uiso 1 1 calc R
C65 C 0.5189(6) -0.1741(5) -0.3395(3) 0.0821(11) Uani 1 1 d .
H65 H 0.6063 -0.1928 -0.3955 0.099 Uiso 1 1 calc R
C66' C -0.4237(6) 0.6442(5) 0.2829(4) 0.0903(13) Uani 1 1 d .
H66' H -0.4441 0.7035 0.2334 0.108 Uiso 1 1 calc R
C66 C 0.4066(5) -0.2309(4) -0.3355(3) 0.0766(11) Uani 1 1 d .
H66 H 0.4192 -0.2902 -0.3888 0.092 Uiso 1 1 calc R
C67' C -0.3003(5) 0.6343(4) 0.3222(3) 0.0775(10) Uani 1 1 d .
H67' H -0.2402 0.6891 0.2995 0.093 Uiso 1 1 calc R
C67 C 0.2742(5) -0.2010(4) -0.2529(3) 0.0638(8) Uani 1 1 d .
H67 H 0.2 -0.242 -0.2512 0.077 Uiso 1 1 calc R
C81' C 0.3985(4) 0.0721(5) 0.3414(3) 0.0702(9) Uani 1 1 d .
H81A H 0.4976 -0.0079 0.2924 0.084 Uiso 1 1 calc R
H81B H 0.4002 0.1716 0.3352 0.084 Uiso 1 1 calc R
C81 C -0.3851(5) 0.4077(5) -0.0151(3) 0.0714(10) Uani 1 1 d .
H81C H -0.4303 0.3477 -0.0385 0.086 Uiso 1 1 calc R
H81D H -0.362 0.3692 0.0429 0.086 Uiso 1 1 calc R
C82' C 0.4136(6) 0.0250(8) 0.4373(4) 0.114(2) Uani 1 1 d .
H82A H 0.3263 0.1113 0.4858 0.17 Uiso 1 1 calc R
H82B H 0.5263 0.0001 0.4403 0.17 Uiso 1 1 calc R
H82C H 0.3978 -0.0662 0.4469 0.17 Uiso 1 1 calc R
C82 C -0.5193(7) 0.5748(7) 0.0075(5) 0.122(2) Uani 1 1 d .
H82D H -0.4779 0.6354 0.0328 0.184 Uiso 1 1 calc R
H82E H -0.6217 0.5847 0.0536 0.184 Uiso 1 1 calc R
H82F H -0.5463 0.6139 -0.0489 0.184 Uiso 1 1 calc R
C83 C -0.0684(4) 0.3792(3) -0.25841(19) 0.0471(6) Uani 1 1 d .
C83' C 0.0855(3) 0.0815(3) 0.20750(17) 0.0424(5) Uani 1 1 d .
C84 C -0.1163(5) 0.5357(4) -0.2698(3) 0.0620(8) Uani 1 1 d .
H84 H -0.2301 0.6142 -0.241 0.074 Uiso 1 1 calc R
C84' C 0.1329(4) -0.0794(3) 0.1923(2) 0.0540(7) Uani 1 1 d .
H84' H 0.243 -0.157 0.1917 0.065 Uiso 1 1 calc R
C85 C 0.0027(6) 0.5771(5) -0.3234(3) 0.0788(11) Uani 1 1 d .
H85 H -0.0311 0.6828 -0.3305 0.095 Uiso 1 1 calc R
C85' C 0.0172(5) -0.1230(4) 0.1782(2) 0.0613(8) Uani 1 1 d .
H85' H 0.0502 -0.23 0.1675 0.074 Uiso 1 1 calc R
C86 C 0.1704(6) 0.4628(6) -0.3659(3) 0.0824(12) Uani 1 1 d .
H86 H 0.2501 0.4905 -0.4028 0.099 Uiso 1 1 calc R
C86' C -0.1464(5) -0.0102(4) 0.1796(2) 0.0623(8) Uani 1 1 d .
H86' H -0.2244 -0.0403 0.1706 0.075 Uiso 1 1 calc R
C87 C 0.2212(5) 0.3064(5) -0.3542(3) 0.0757(11) Uani 1 1 d .
H87 H 0.336 0.229 -0.3816 0.091 Uiso 1 1 calc R
C87' C -0.1943(4) 0.1484(4) 0.1947(2) 0.0597(7) Uani 1 1 d .
H87' H -0.3048 0.2254 0.1954 0.072 Uiso 1 1 calc R
C88' C -0.0785(4) 0.1938(3) 0.2086(2) 0.0504(6) Uani 1 1 d .
H88' H -0.1121 0.3009 0.2188 0.06 Uiso 1 1 calc R
C88 C 0.1012(4) 0.2644(4) -0.3016(2) 0.0558(7) Uani 1 1 d .
H88 H 0.1351 0.1584 -0.2953 0.067 Uiso 1 1 calc R
N4' N 0.1779(3) 0.2858(3) 0.21248(16) 0.0495(5) Uani 1 1 d .
N4 N -0.1718(3) 0.1810(3) -0.21649(15) 0.0453(5) Uani 1 1 d .
O1 O -0.3675(3) 0.4410(3) -0.20517(17) 0.0601(5) Uani 1 1 d .
O1' O 0.3840(3) 0.0274(3) 0.15998(17) 0.0653(6) Uani 1 1 d .
O5 O -0.1656(4) -0.0442(3) -0.16991(17) 0.0681(6) Uani 1 1 d .
O5' O 0.1469(4) 0.5201(3) 0.26271(17) 0.0699(7) Uani 1 1 d .

loop_
_atom_site_aniso_label
_atom_site_aniso_U_11
_atom_site_aniso_U_22
_atom_site_aniso_U_33
_atom_site_aniso_U_23
_atom_site_aniso_U_13
_atom_site_aniso_U_12
C2 0.0580(17) 0.0578(17) 0.0666(19) 0.0059(14) -0.0258(15) -0.0254(14)
C2' 0.088(3) 0.093(3) 0.0506(18) -0.0093(18) 0.0093(17) -0.056(2)
C3 0.0519(15) 0.0585(16) 0.0470(14) 0.0050(12) -0.0142(12) -0.0337(13)
C3' 0.088(2) 0.085(2) 0.0408(14) 0.0059(14) -0.0096(14) -0.066(2)
C5' 0.0628(16) 0.0478(14) 0.0493(15) 0.0054(11) -0.0185(13) -0.0333(13)
C5 0.0680(18) 0.0572(16) 0.0412(13) 0.0088(11) -0.0150(12) -0.0419(15)
C6 0.0761(19) 0.0693(18) 0.0360(13) 0.0098(12) -0.0148(13) -0.0500(16)
C6' 0.0595(16) 0.0470(14) 0.0446(14) -0.0003(11) -0.0187(12) -0.0264(12)
C7' 0.0521(14) 0.0453(13) 0.0380(12) 0.0031(10) -0.0113(11) -0.0227(12)
C7 0.0686(18) 0.0672(18) 0.0388(13) 0.0017(12) -0.0139(13) -0.0433(15)
C8 0.0595(16) 0.0571(16) 0.0435(14) -0.0086(12) -0.0013(12) -0.0366(14)
C8' 0.0458(13) 0.0426(13) 0.0484(14) 0.0039(11) -0.0134(11) -0.0211(11)
C8A' 0.0478(13) 0.0425(13) 0.0402(13) -0.0012(10) -0.0025(11) -0.0223(11)
C8A 0.0503(14) 0.0441(13) 0.0470(14) 0.0000(11) -0.0091(11) -0.0266(12)
C31 0.0618(16) 0.0594(16) 0.0423(13) 0.0092(11) -0.0156(12) -0.0428(14)
C31' 0.121(3) 0.095(3) 0.0515(17) 0.0225(17) -0.0335(19) -0.091(3)
C32 0.0613(19) 0.126(3) 0.0581(19) -0.004(2) -0.0160(16) -0.054(2)
C32' 0.144(4) 0.075(2) 0.065(2) 0.0264(19) -0.053(3) -0.076(3)
C33' 0.197(6) 0.097(3) 0.116(4) 0.055(3) -0.103(4) -0.109(4)
C33 0.113(4) 0.164(5) 0.0505(19) 0.000(2) -0.027(2) -0.098(4)
C34' 0.240(8) 0.168(6) 0.101(4) 0.087(4) -0.115(5) -0.178(6)
C34 0.095(3) 0.093(3) 0.0483(17) -0.0074(17) -0.0046(17) -0.065(2)
C35 0.092(3) 0.0575(18) 0.0495(17) 0.0006(14) -0.0131(17) -0.0327(18)
C35' 0.219(8) 0.231(8) 0.064(3) 0.067(4) -0.071(4) -0.196(8)
C36' 0.149(4) 0.174(5) 0.0507(19) 0.029(2) -0.031(2) -0.136(4)
C36 0.072(2) 0.0532(16) 0.0469(15) 0.0036(12) -0.0187(14) -0.0269(15)
C61' 0.076(2) 0.0490(16) 0.0541(17) -0.0099(13) -0.0156(16) -0.0220(15)
C61 0.088(2) 0.0677(19) 0.0534(17) 0.0225(15) -0.0332(16) -0.0478(18)
C62' 0.0588(17) 0.0420(14) 0.0634(19) -0.0127(13) -0.0119(15) -0.0061(13)
C62 0.078(2) 0.0446(14) 0.0582(17) 0.0154(13) -0.0348(16) -0.0308(15)
C63' 0.0596(19) 0.072(2) 0.062(2) -0.0092(16) -0.0038(16) -0.0182(17)
C63 0.078(2) 0.0595(18) 0.069(2) 0.0030(16) -0.0259(18) -0.0358(17)
C64' 0.056(2) 0.083(3) 0.099(3) -0.021(2) 0.000(2) -0.0222(19)
C64 0.069(2) 0.0598(19) 0.097(3) 0.0023(19) -0.016(2) -0.0286(17)
C65' 0.063(2) 0.084(3) 0.097(3) -0.019(3) -0.026(2) -0.009(2)
C65 0.070(2) 0.063(2) 0.074(2) 0.0038(18) -0.0120(19) -0.0078(18)
C66' 0.082(3) 0.063(2) 0.098(3) 0.001(2) -0.043(3) -0.005(2)
C66 0.082(2) 0.0566(19) 0.065(2) -0.0032(16) -0.0317(19) -0.0081(18)
C67' 0.075(2) 0.0460(16) 0.091(3) 0.0004(17) -0.027(2) -0.0121(16)
C67 0.076(2) 0.0450(15) 0.071(2) 0.0055(14) -0.0371(18) -0.0219(15)
C81' 0.0516(17) 0.068(2) 0.088(3) -0.0016(18) -0.0266(17) -0.0241(15)
C81 0.073(2) 0.086(2) 0.0511(17) -0.0142(16) 0.0100(15) -0.0497(19)
C82' 0.073(3) 0.150(5) 0.087(3) -0.024(3) -0.044(2) -0.019(3)
C82 0.081(3) 0.098(3) 0.139(5) -0.049(3) 0.031(3) -0.038(3)
C83 0.0573(16) 0.0498(14) 0.0394(13) 0.0040(11) -0.0103(11) -0.0326(13)
C83' 0.0528(14) 0.0394(12) 0.0324(11) 0.0013(9) -0.0065(10) -0.0239(11)
C84 0.076(2) 0.0507(16) 0.0643(19) 0.0141(14) -0.0235(16) -0.0341(16)
C84' 0.0637(17) 0.0385(13) 0.0550(16) 0.0009(11) -0.0158(14) -0.0222(12)
C85 0.117(3) 0.072(2) 0.075(2) 0.0292(19) -0.032(2) -0.067(3)
C85' 0.086(2) 0.0484(15) 0.0563(17) 0.0004(13) -0.0162(16) -0.0406(16)
C86 0.111(3) 0.114(3) 0.0541(19) 0.012(2) -0.008(2) -0.089(3)
C86' 0.079(2) 0.073(2) 0.0523(17) -0.0023(14) -0.0123(15) -0.0546(19)
C87 0.073(2) 0.094(3) 0.059(2) -0.0158(18) 0.0100(16) -0.055(2)
C87' 0.0557(17) 0.0628(18) 0.0600(18) 0.0010(14) -0.0166(14) -0.0288(14)
C88' 0.0619(16) 0.0397(13) 0.0507(15) 0.0034(11) -0.0165(13) -0.0258(13)
C88 0.0548(16) 0.0551(16) 0.0535(16) -0.0058(13) -0.0012(13) -0.0316(14)
N4' 0.0671(14) 0.0512(12) 0.0393(11) 0.0035(9) -0.0099(10) -0.0391(11)
N4 0.0549(12) 0.0459(11) 0.0411(11) 0.0011(9) -0.0108(10) -0.0312(10)
O1 0.0515(11) 0.0521(11) 0.0695(14) -0.0043(10) -0.0159(10) -0.0206(10)
O1' 0.0558(12) 0.0667(13) 0.0548(12) -0.0115(10) 0.0078(9) -0.0280(11)
O5 0.1043(18) 0.0711(14) 0.0666(14) 0.0242(11) -0.0376(13) -0.0663(14)
O5' 0.1112(19) 0.0623(13) 0.0651(13) 0.0132(11) -0.0328(13) -0.0617(14)

loop_
_atom_type_symbol
_atom_type_description
_atom_type_scat_dispersion_real
_atom_type_scat_dispersion_imag
_atom_type_scat_source
C C 0.0033 0.0016 'International Tables Vol C Tables 4.2.6.8 and 6.1.1.4'
H H 0 0 'International Tables Vol C Tables 4.2.6.8 and 6.1.1.4'
N N 0.0061 0.0033 'International Tables Vol C Tables 4.2.6.8 and 6.1.1.4'
O O 0.0106 0.006 'International Tables Vol C Tables 4.2.6.8 and 6.1.1.4'

loop_
_geom_angle_atom_site_label_1
_geom_angle_atom_site_label_2
_geom_angle_atom_site_label_3
_geom_angle
O1 C2 C3 104.4(2)
O1' C2' C3' 105.0(3)
N4 C3 C31 116.2(2)
N4 C3 C2 101.4(2)
C31 C3 C2 113.9(2)
N4' C3' C31' 116.5(3)
N4' C3' C2' 101.3(2)
C31' C3' C2' 113.3(3)
O5' C5' N4' 120.7(3)
O5' C5' C6' 121.3(3)
N4' C5' C6' 118.0(2)
O5 C5 N4 120.8(3)
O5 C5 C6 121.2(3)
N4 C5 C6 118.0(2)
C7 C6 C5 113.6(2)
C7 C6 C61 113.5(3)
C5 C6 C61 111.7(3)
C5' C6' C7' 114.1(2)
C5' C6' C61' 111.3(3)
C7' C6' C61' 113.4(2)
C6' C7' C8' 111.1(2)
C6 C7 C8 111.7(2)
C7 C8 C8A 107.4(2)
C7 C8 C81 112.3(3)
C8A C8 C81 114.5(3)
C8A' C8' C7' 106.1(2)
C8A' C8' C81' 114.4(3)
C7' C8' C81' 113.4(2)
O1' C8A' N4' 103.0(2)
O1' C8A' C8' 108.7(2)
N4' C8A' C8' 111.7(2)
O1' C8A' C83' 109.4(2)
N4' C8A' C83' 112.1(2)
C8' C8A' C83' 111.5(2)
O1 C8A N4 102.4(2)
O1 C8A C83 109.4(2)
N4 C8A C83 112.4(2)
O1 C8A C8 110.6(2)
N4 C8A C8 111.5(2)
C83 C8A C8 110.2(2)
C36 C31 C32 117.4(3)
C36 C31 C3 123.1(3)
C32 C31 C3 119.5(3)
C32' C31' C36' 118.4(4)
C32' C31' C3' 123.0(3)
C36' C31' C3' 118.5(5)
C31 C32 C33 120.2(4)
C31' C32' C33' 121.7(5)
C34' C33' C32' 119.8(7)
C34 C33 C32 121.0(4)
C33' C34' C35' 119.5(6)
C33 C34 C35 119.5(3)
C34 C35 C36 120.2(4)
C34' C35' C36' 121.3(5)
C31' C36' C35' 119.2(6)
C31 C36 C35 121.5(3)
C62' C61' C6' 115.0(2)
C62 C61 C6 114.9(2)
C63' C62' C67' 117.2(4)
C63' C62' C61' 122.1(3)
C67' C62' C61' 120.6(4)
C63 C62 C67 116.4(3)
C63 C62 C61 122.3(3)
C67 C62 C61 121.3(3)
C62' C63' C64' 121.3(4)
C64 C63 C62 122.6(4)
C65' C64' C63' 120.0(5)
C63 C64 C65 119.7(4)
C66' C65' C64' 119.6(5)
C66 C65 C64 119.5(4)
C65' C66' C67' 120.4(5)
C65 C66 C67 120.6(4)
C66' C67' C62' 121.4(4)
C66 C67 C62 121.1(4)
C82' C81' C8' 111.7(4)
C82 C81 C8 115.4(4)
C88 C83 C84 118.8(3)
C88 C83 C8A 123.2(2)
C84 C83 C8A 117.8(3)
C88' C83' C84' 118.7(3)
C88' C83' C8A' 123.5(2)
C84' C83' C8A' 117.7(2)
C85 C84 C83 120.8(4)
C85' C84' C83' 120.3(3)
C86 C85 C84 120.1(3)
C86' C85' C84' 120.6(3)
C85 C86 C87 120.0(3)
C85' C86' C87' 119.5(3)
C86 C87 C88 120.0(4)
C86' C87' C88' 120.4(3)
C83' C88' C87' 120.5(3)
C83 C88 C87 120.3(3)
C5' N4' C8A' 124.5(2)
C5' N4' C3' 119.5(2)
C8A' N4' C3' 109.2(2)
C5 N4 C3 118.5(2)
C5 N4 C8A 125.0(2)
C3 N4 C8A 108.6(2)
C8A O1 C2 104.9(2)
C2' O1' C8A' 104.4(3)

loop_
_geom_bond_atom_site_label_1
_geom_bond_atom_site_label_2
_geom_bond_distance
C2 O1 1.429(4)
C2 C3 1.533(4)
C2' O1' 1.434(5)
C2' C3' 1.534(5)
C3 N4 1.480(4)
C3 C31 1.508(4)
C3' N4' 1.479(4)
C3' C31' 1.501(6)
C5' O5' 1.221(3)
C5' N4' 1.370(3)
C5' C6' 1.521(4)
C5 O5 1.223(3)
C5 N4 1.363(4)
C5 C6 1.525(4)
C6 C7 1.522(4)
C6 C61 1.549(5)
C6' C7' 1.525(4)
C6' C61' 1.545(4)
C7' C8' 1.533(4)
C7 C8 1.525(5)
C8 C8A 1.532(4)
C8 C81 1.542(4)
C8' C8A' 1.529(4)
C8' C81' 1.535(4)
C8A' O1' 1.438(3)
C8A' N4' 1.477(3)
C8A' C83' 1.530(4)
C8A O1 1.420(4)
C8A N4 1.490(3)
C8A C83 1.528(4)
C31 C36 1.380(5)
C31 C32 1.389(4)
C31' C32' 1.375(6)
C31' C36' 1.397(5)
C32 C33 1.407(6)
C32' C33' 1.395(6)
C33' C34' 1.364(9)
C33 C34 1.357(7)
C34' C35' 1.373(10)
C34 C35 1.360(6)
C35 C36 1.398(4)
C35' C36' 1.399(10)
C61' C62' 1.510(5)
C61 C62 1.498(5)
C62' C63' 1.376(6)
C62' C67' 1.394(6)
C62 C63 1.387(5)
C62 C67 1.397(4)
C63' C64' 1.396(6)
C63 C64 1.370(6)
C64' C65' 1.370(8)
C64 C65 1.379(6)
C65' C66' 1.367(7)
C65 C66 1.366(7)
C66' C67' 1.376(6)
C66 C67 1.384(6)
C81' C82' 1.509(7)
C81 C82 1.465(7)
C83 C88 1.381(4)
C83 C84 1.382(4)
C83' C88' 1.376(4)
C83' C84' 1.404(4)
C84 C85 1.380(5)
C84' C85' 1.377(5)
C85 C86 1.367(7)
C85' C86' 1.373(5)
C86 C87 1.378(6)
C86' C87' 1.381(5)
C87 C88 1.387(4)
C87' C88' 1.389(4)
